data_7012081
loop_
_publ_author_name
'Andrei S. Batsanov'
'St\'ephanie M. Cornet'
'Keith B. Dillon'
'Andr\'es E. Goeta'
'Paul Hazendonk'
'Amber L. Thompson'

_publ_section_title
;
 New group 15 compounds containing the
 2,4,6-(CF3)3C6H2&#x00A0;(fluoromes = Ar),
 2,6-(CF3)2C6H3&#x00A0;(fluoroxyl = Ar') or
 2,4-(CF3)2C6H3&#x00A0;(Ar&#x2033;) ligands
;
_journal_issue 24
_journal_name_full 'J. Chem. Soc., Dalton Trans.'
_journal_page_first 4622
_journal_page_last 4628
_journal_paper_doi 10.1039/b207327g
_journal_year 2002
_chemical_formula_sum 'C16 H6 As Cl F12'
_chemical_formula_weight 536.4
_chemical_name_systematic
;
2,4-fluoromethylbenzene-2,5-fluromethylbenzene arsenic 
chloride
;
_space_group_IT_number 14
_symmetry_cell_setting monoclinic
_symmetry_space_group_name_Hall '-P 2ybc'
_symmetry_space_group_name_H-M 'P 1 21/c 1'
_atom_sites_solution_hydrogens difmap
_atom_sites_solution_primary direct
_atom_sites_solution_secondary difmap
_audit_creation_method SHELXL-97
_cell_angle_alpha 90.00
_cell_angle_beta 100.98(1)
_cell_angle_gamma 90.00
_cell_formula_units_Z 4
_cell_length_a 13.436(3)
_cell_length_b 9.055(1)
_cell_length_c 14.644(3)
_cell_measurement_reflns_used 623
_cell_measurement_temperature 100(2)
_cell_measurement_theta_max 23.87
_cell_measurement_theta_min 11.93
_cell_volume 1749.0(6)
_computing_cell_refinement 'SMART version 5.054 (Bruker, 1998)'
_computing_data_collection 'SMART version 5.054 (Bruker, 1998)'
_computing_data_reduction 'SAINT version 6.01 (Bruker, 1999)'
_computing_molecular_graphics 'SHELXTL version 5.10 (Bruker, 1997)'
_computing_publication_material 'SHELXTL version 5.10 (Bruker, 1997)'
_computing_structure_refinement 'SHELXL-97 (Sheldrick, 1997)'
_computing_structure_solution 'SHELXS-97 (Sheldrick, 1990)'
_diffrn_ambient_temperature 100(2)
_diffrn_detector_area_resol_mean 8
_diffrn_measured_fraction_theta_full 0.999
_diffrn_measured_fraction_theta_max 0.999
_diffrn_measurement_device_type 'SMART 1K CCD area detector'
_diffrn_measurement_method \w-scans
_diffrn_radiation_monochromator graphite
_diffrn_radiation_source 'fine-focus sealed tube'
_diffrn_radiation_type MoK\a
_diffrn_radiation_wavelength 0.71073
_diffrn_reflns_av_R_equivalents 0.0303
_diffrn_reflns_av_sigmaI/netI 0.0188
_diffrn_reflns_limit_h_max 17
_diffrn_reflns_limit_h_min -17
_diffrn_reflns_limit_k_max 12
_diffrn_reflns_limit_k_min -12
_diffrn_reflns_limit_l_max 19
_diffrn_reflns_limit_l_min -19
_diffrn_reflns_number 4335
_diffrn_reflns_theta_full 1.54
_diffrn_reflns_theta_max 28.3
_diffrn_reflns_theta_min 1.54
_exptl_absorpt_coefficient_mu 2.219
_exptl_absorpt_correction_T_max 0.717
_exptl_absorpt_correction_T_min 0.471
_exptl_absorpt_correction_type integration
_exptl_absorpt_process_details 'XPREP (SHELXTL)'
_exptl_crystal_colour colourless
_exptl_crystal_density_diffrn 2.043
_exptl_crystal_density_meas ?
_exptl_crystal_density_method .
_exptl_crystal_description prism
_exptl_crystal_F_000 1040
_exptl_crystal_size_max 0.4
_exptl_crystal_size_mid 0.2
_exptl_crystal_size_min 0.18
_refine_diff_density_max 1.003
_refine_diff_density_min -0.497
_refine_diff_density_rms 0.070
_refine_ls_extinction_method none
_refine_ls_goodness_of_fit_ref 1.048
_refine_ls_hydrogen_treatment refall
_refine_ls_matrix_type full
_refine_ls_number_parameters 295
_refine_ls_number_reflns 4335
_refine_ls_number_restraints 0
_refine_ls_restrained_S_all 1.048
_refine_ls_R_factor_all 0.0326
_refine_ls_R_factor_gt 0.0257
_refine_ls_shift/su_max 0.001
_refine_ls_shift/su_mean 0.000
_refine_ls_structure_factor_coef Fsqd
_refine_ls_weighting_details 'calc w=1/[\s^2^(Fo^2^)+(0.0353P)^2^+1.1908P] where P=(Fo^2^+2Fc^2^)/3'
_refine_ls_weighting_scheme calc
_refine_ls_wR_factor_gt 0.0647
_refine_ls_wR_factor_ref 0.0687
_reflns_number_gt 3749
_reflns_number_total 4335
_reflns_threshold_expression I>2\s(I)
_cod_data_source_file b207327g.txt
_cod_data_source_block 5
_cod_original_sg_symbol_H-M P2(1)/c
_cod_database_code 7012081

loop_
_symmetry_equiv_pos_as_xyz
'x, y, z'
'-x, y+1/2, -z+1/2'
'-x, -y, -z'
'x, -y-1/2, z-1/2'

loop_
_atom_site_label
_atom_site_type_symbol
_atom_site_fract_x
_atom_site_fract_y
_atom_site_fract_z
_atom_site_U_iso_or_equiv
_atom_site_adp_type
_atom_site_occupancy
_atom_site_symmetry_multiplicity
_atom_site_calc_flag
_atom_site_refinement_flags
_atom_site_disorder_assembly
_atom_site_disorder_group
As1 As 0.756983(13) 0.75080(2) 0.070713(12) 0.01763(6) Uani 1 1 d . . .
Cl1 Cl 0.81292(3) 0.96572(5) 0.13072(3) 0.02388(10) Uani 1 1 d . . .
F1 F 1.17919(9) 0.64522(17) -0.13245(9) 0.0396(3) Uani 1 1 d . . .
F2 F 1.07907(10) 0.48572(14) -0.21169(10) 0.0367(3) Uani 1 1 d . . .
F3 F 1.06843(11) 0.71503(16) -0.25040(10) 0.0384(3) Uani 1 1 d . . .
F4 F 0.76988(9) 0.36187(13) -0.11458(10) 0.0366(3) Uani 1 1 d . . .
F5 F 0.69977(9) 0.49930(13) -0.02399(8) 0.0278(3) Uani 1 1 d . . .
F6 F 0.68345(9) 0.55288(14) -0.16905(8) 0.0303(3) Uani 1 1 d . . .
F7 F 0.44207(8) 0.71042(14) 0.11700(8) 0.0268(2) Uani 1 1 d . . .
F8 F 0.59531(8) 0.77872(13) 0.17049(7) 0.0226(2) Uani 1 1 d . . .
F9 F 0.56603(9) 0.56610(12) 0.10257(8) 0.0274(2) Uani 1 1 d . . .
F10 F 0.69027(9) 1.06840(13) -0.20346(8) 0.0280(3) Uani 1 1 d . . .
F11 F 0.78926(9) 1.01724(13) -0.07380(8) 0.0262(2) Uani 1 1 d . . .
F12 F 0.76410(8) 0.85692(13) -0.18555(7) 0.0244(2) Uani 1 1 d . . .
C1 C 0.85701(13) 0.7123(2) -0.01053(12) 0.0188(3) Uani 1 1 d . . .
C2 C 0.94895(14) 0.7908(2) 0.00356(13) 0.0214(4) Uani 1 1 d . . .
H2 H 0.9612(16) 0.864(2) 0.0490(16) 0.022(5) Uiso 1 1 d . . .
C3 C 1.02347(14) 0.7594(2) -0.04816(14) 0.0223(4) Uani 1 1 d . . .
H3 H 1.0824(18) 0.814(3) -0.0369(16) 0.027(6) Uiso 1 1 d . . .
C4 C 1.00731(13) 0.6480(2) -0.11482(12) 0.0204(4) Uani 1 1 d . . .
C5 C 0.91951(14) 0.5638(2) -0.12694(13) 0.0200(3) Uani 1 1 d . . .
H5 H 0.9074(17) 0.488(3) -0.1688(17) 0.028(6) Uiso 1 1 d . . .
C6 C 0.84508(13) 0.5946(2) -0.07495(12) 0.0184(3) Uani 1 1 d . . .
C7 C 1.08356(14) 0.6226(2) -0.17696(14) 0.0243(4) Uani 1 1 d . . .
C8 C 0.75026(14) 0.5019(2) -0.09582(13) 0.0206(4) Uani 1 1 d . . .
C11 C 0.63402(13) 0.82213(19) -0.01992(12) 0.0164(3) Uani 1 1 d . . .
C12 C 0.54109(14) 0.78005(19) 0.00515(12) 0.0179(3) Uani 1 1 d . . .
C13 C 0.44789(14) 0.8022(2) -0.05424(13) 0.0215(4) Uani 1 1 d . . .
H13 H 0.3865(19) 0.773(3) -0.0345(18) 0.028(6) Uiso 1 1 d . . .
C14 C 0.44442(14) 0.8698(2) -0.13980(13) 0.0232(4) Uani 1 1 d . . .
H14 H 0.3835(17) 0.880(3) -0.1789(16) 0.024(6) Uiso 1 1 d . . .
C15 C 0.53353(14) 0.9201(2) -0.16390(12) 0.0210(4) Uani 1 1 d . . .
H15 H 0.5325(17) 0.972(3) -0.2184(16) 0.024(6) Uiso 1 1 d . . .
C16 C 0.62739(13) 0.89766(19) -0.10522(12) 0.0179(3) Uani 1 1 d . . .
C17 C 0.53602(14) 0.7088(2) 0.09839(13) 0.0200(3) Uani 1 1 d . . .
C18 C 0.71801(14) 0.9595(2) -0.14155(12) 0.0201(4) Uani 1 1 d . . .

loop_
_atom_site_aniso_label
_atom_site_aniso_U_11
_atom_site_aniso_U_22
_atom_site_aniso_U_33
_atom_site_aniso_U_23
_atom_site_aniso_U_13
_atom_site_aniso_U_12
As1 0.01682(10) 0.02217(10) 0.01327(9) 0.00022(7) 0.00127(6) -0.00114(7)
Cl1 0.0227(2) 0.0302(2) 0.0185(2) -0.00859(17) 0.00344(16) -0.00535(17)
F1 0.0185(6) 0.0623(9) 0.0380(7) -0.0101(7) 0.0054(5) 0.0024(6)
F2 0.0375(7) 0.0319(7) 0.0452(8) -0.0103(6) 0.0198(6) 0.0028(5)
F3 0.0415(8) 0.0454(8) 0.0325(7) 0.0129(6) 0.0180(6) 0.0115(6)
F4 0.0294(6) 0.0216(6) 0.0591(9) -0.0126(6) 0.0093(6) -0.0038(5)
F5 0.0306(6) 0.0320(6) 0.0221(6) -0.0029(5) 0.0081(5) -0.0115(5)
F6 0.0247(6) 0.0391(7) 0.0230(6) 0.0039(5) -0.0058(4) -0.0086(5)
F7 0.0217(5) 0.0366(6) 0.0236(6) 0.0025(5) 0.0079(4) -0.0066(5)
F8 0.0247(6) 0.0283(6) 0.0145(5) -0.0010(4) 0.0031(4) -0.0044(4)
F9 0.0377(6) 0.0212(6) 0.0241(6) 0.0035(5) 0.0080(5) 0.0001(5)
F10 0.0342(6) 0.0262(6) 0.0246(6) 0.0094(5) 0.0082(5) -0.0005(5)
F11 0.0295(6) 0.0283(6) 0.0204(5) -0.0014(5) 0.0036(4) -0.0105(5)
F12 0.0256(6) 0.0286(6) 0.0211(5) -0.0016(4) 0.0096(4) 0.0010(4)
C1 0.0180(8) 0.0220(8) 0.0157(8) 0.0010(7) 0.0012(6) -0.0001(7)
C2 0.0202(9) 0.0232(9) 0.0196(9) -0.0035(7) 0.0006(7) -0.0017(7)
C3 0.0177(8) 0.0251(9) 0.0232(9) 0.0006(7) 0.0020(7) -0.0016(7)
C4 0.0183(8) 0.0239(9) 0.0186(8) 0.0022(7) 0.0027(6) 0.0045(7)
C5 0.0219(8) 0.0206(9) 0.0157(8) -0.0011(7) -0.0007(6) 0.0021(7)
C6 0.0175(8) 0.0196(8) 0.0166(8) 0.0023(7) -0.0005(6) -0.0005(6)
C7 0.0214(9) 0.0272(10) 0.0246(9) -0.0002(8) 0.0052(7) 0.0033(7)
C8 0.0212(9) 0.0215(9) 0.0190(8) -0.0020(7) 0.0033(7) -0.0016(7)
C11 0.0178(8) 0.0171(8) 0.0138(8) -0.0017(6) 0.0015(6) -0.0012(6)
C12 0.0212(8) 0.0177(8) 0.0145(8) -0.0015(6) 0.0026(6) -0.0020(6)
C13 0.0181(8) 0.0247(9) 0.0214(9) -0.0011(7) 0.0032(7) -0.0012(7)
C14 0.0201(9) 0.0285(10) 0.0191(9) -0.0014(7) -0.0011(7) 0.0032(7)
C15 0.0265(9) 0.0224(9) 0.0137(8) 0.0001(7) 0.0032(7) 0.0034(7)
C16 0.0211(8) 0.0173(8) 0.0161(8) -0.0027(6) 0.0055(6) -0.0008(6)
C17 0.0211(8) 0.0215(8) 0.0172(8) -0.0009(7) 0.0029(7) -0.0032(7)
C18 0.0246(9) 0.0202(9) 0.0156(8) 0.0004(7) 0.0041(7) -0.0014(7)

loop_
_atom_type_symbol
_atom_type_description
_atom_type_scat_dispersion_real
_atom_type_scat_dispersion_imag
_atom_type_scat_source
C C 0.0033 0.0016 'International Tables Vol C Tables 4.2.6.8 and 6.1.1.4'
H H 0.0000 0.0000 'International Tables Vol C Tables 4.2.6.8 and 6.1.1.4'
F F 0.0171 0.0103 'International Tables Vol C Tables 4.2.6.8 and 6.1.1.4'
Cl Cl 0.1484 0.1585 'International Tables Vol C Tables 4.2.6.8 and 6.1.1.4'
As As 0.0499 2.0058 'International Tables Vol C Tables 4.2.6.8 and 6.1.1.4'

loop_
_exptl_crystal_face_index_h
_exptl_crystal_face_index_k
_exptl_crystal_face_index_l
_exptl_crystal_face_perp_dist
1.00 1.00 0.00 0.090
-1.00 -1.00 0.00 0.090
1.00 -1.00 0.00 0.100
-1.00 1.00 0.00 0.100
0.00 0.00 1.00 0.200
0.00 0.00 -1.00 0.200

loop_
_geom_angle_atom_site_label_1
_geom_angle_atom_site_label_2
_geom_angle_atom_site_label_3
_geom_angle
_geom_angle_site_symmetry_1
_geom_angle_site_symmetry_3
_geom_angle_publ_flag
C1 As1 C11 102.98(7) . . ?
C1 As1 Cl1 100.08(6) . . ?
C11 As1 Cl1 98.84(5) . . ?
C2 C1 C6 117.67(17) . . ?
C2 C1 As1 119.93(14) . . ?
C6 C1 As1 121.89(13) . . ?
C3 C2 C1 121.27(18) . . ?
C3 C2 H2 119.0(13) . . ?
C1 C2 H2 119.7(13) . . ?
C4 C3 C2 119.74(18) . . ?
C4 C3 H3 122.0(15) . . ?
C2 C3 H3 118.3(15) . . ?
C5 C4 C3 120.24(17) . . ?
C5 C4 C7 119.75(17) . . ?
C3 C4 C7 119.97(17) . . ?
C4 C5 C6 120.02(17) . . ?
C4 C5 H5 122.5(15) . . ?
C6 C5 H5 117.5(15) . . ?
C5 C6 C1 120.89(16) . . ?
C5 C6 C8 116.34(16) . . ?
C1 C6 C8 122.67(16) . . ?
F2 C7 F1 107.22(16) . . ?
F2 C7 F3 106.45(16) . . ?
F1 C7 F3 106.14(16) . . ?
F2 C7 C4 112.56(16) . . ?
F1 C7 C4 112.37(16) . . ?
F3 C7 C4 111.67(15) . . ?
F4 C8 F6 106.89(15) . . ?
F4 C8 F5 106.89(15) . . ?
F6 C8 F5 105.57(14) . . ?
F4 C8 C6 112.24(15) . . ?
F6 C8 C6 112.42(15) . . ?
F5 C8 C6 112.38(15) . . ?
C16 C11 C12 116.65(15) . . ?
C16 C11 As1 129.99(13) . . ?
C12 C11 As1 113.23(12) . . ?
C13 C12 C11 121.96(17) . . ?
C13 C12 C17 115.54(16) . . ?
C11 C12 C17 122.51(16) . . ?
C14 C13 C12 119.84(17) . . ?
C14 C13 H13 120.6(15) . . ?
C12 C13 H13 119.5(15) . . ?
C13 C14 C15 119.49(17) . . ?
C13 C14 H14 119.1(14) . . ?
C15 C14 H14 121.5(14) . . ?
C14 C15 C16 121.10(17) . . ?
C14 C15 H15 121.0(14) . . ?
C16 C15 H15 117.9(14) . . ?
C15 C16 C11 120.75(16) . . ?
C15 C16 C18 114.74(16) . . ?
C11 C16 C18 124.50(16) . . ?
F7 C17 F9 106.60(15) . . ?
F7 C17 F8 105.86(14) . . ?
F9 C17 F8 106.62(15) . . ?
F7 C17 C12 112.45(15) . . ?
F9 C17 C12 112.45(15) . . ?
F8 C17 C12 112.39(15) . . ?
F10 C18 F11 106.24(14) . . ?
F10 C18 F12 106.09(14) . . ?
F11 C18 F12 107.05(15) . . ?
F10 C18 C16 111.58(15) . . ?
F11 C18 C16 112.86(15) . . ?
F12 C18 C16 112.56(15) . . ?

loop_
_geom_bond_atom_site_label_1
_geom_bond_atom_site_label_2
_geom_bond_distance
_geom_bond_site_symmetry_2
_geom_bond_publ_flag
As1 C1 1.9880(18) . ?
As1 C11 2.0182(17) . ?
As1 Cl1 2.2074(5) . ?
F1 C7 1.341(2) . ?
F2 C7 1.337(2) . ?
F3 C7 1.347(2) . ?
F4 C8 1.334(2) . ?
F5 C8 1.356(2) . ?
F6 C8 1.342(2) . ?
F7 C17 1.341(2) . ?
F8 C17 1.353(2) . ?
F9 C17 1.351(2) . ?
F10 C18 1.343(2) . ?
F11 C18 1.346(2) . ?
F12 C18 1.347(2) . ?
C1 C2 1.406(3) . ?
C1 C6 1.412(3) . ?
C2 C3 1.395(3) . ?
C2 H2 0.93(2) . ?
C3 C4 1.392(3) . ?
C3 H3 0.92(2) . ?
C4 C5 1.388(3) . ?
C4 C7 1.512(3) . ?
C5 C6 1.396(3) . ?
C5 H5 0.91(2) . ?
C6 C8 1.507(2) . ?
C11 C16 1.412(2) . ?
C11 C12 1.419(2) . ?
C12 C13 1.396(3) . ?
C12 C17 1.523(3) . ?
C13 C14 1.387(3) . ?
C13 H13 0.96(3) . ?
C14 C15 1.388(3) . ?
C14 H14 0.91(2) . ?
C15 C16 1.399(3) . ?
C15 H15 0.92(2) . ?
C16 C18 1.525(2) . ?

loop_
_geom_torsion_atom_site_label_1
_geom_torsion_atom_site_label_2
_geom_torsion_atom_site_label_3
_geom_torsion_atom_site_label_4
_geom_torsion
_geom_torsion_site_symmetry_1
_geom_torsion_site_symmetry_2
_geom_torsion_site_symmetry_3
_geom_torsion_site_symmetry_4
_geom_torsion_publ_flag
C11 As1 C1 C2 118.97(15) . . . . ?
Cl1 As1 C1 C2 17.37(16) . . . . ?
C11 As1 C1 C6 -69.40(16) . . . . ?
Cl1 As1 C1 C6 -171.01(14) . . . . ?
C6 C1 C2 C3 3.7(3) . . . . ?
As1 C1 C2 C3 175.69(15) . . . . ?
C1 C2 C3 C4 -0.3(3) . . . . ?
C2 C3 C4 C5 -3.0(3) . . . . ?
C2 C3 C4 C7 174.56(18) . . . . ?
C3 C4 C5 C6 2.7(3) . . . . ?
C7 C4 C5 C6 -174.84(17) . . . . ?
C4 C5 C6 C1 0.9(3) . . . . ?
C4 C5 C6 C8 177.32(16) . . . . ?
C2 C1 C6 C5 -4.0(3) . . . . ?
As1 C1 C6 C5 -175.79(13) . . . . ?
C2 C1 C6 C8 179.78(17) . . . . ?
As1 C1 C6 C8 8.0(2) . . . . ?
C5 C4 C7 F2 -25.4(2) . . . . ?
C3 C4 C7 F2 157.11(17) . . . . ?
C5 C4 C7 F1 -146.53(18) . . . . ?
C3 C4 C7 F1 35.9(2) . . . . ?
C5 C4 C7 F3 94.3(2) . . . . ?
C3 C4 C7 F3 -83.2(2) . . . . ?
C5 C6 C8 F4 37.2(2) . . . . ?
C1 C6 C8 F4 -146.37(17) . . . . ?
C5 C6 C8 F6 -83.3(2) . . . . ?
C1 C6 C8 F6 93.1(2) . . . . ?
C5 C6 C8 F5 157.76(16) . . . . ?
C1 C6 C8 F5 -25.9(2) . . . . ?
C1 As1 C11 C16 -29.01(17) . . . . ?
Cl1 As1 C11 C16 73.56(16) . . . . ?
C1 As1 C11 C12 146.61(13) . . . . ?
Cl1 As1 C11 C12 -110.82(12) . . . . ?
C16 C11 C12 C13 4.5(3) . . . . ?
As1 C11 C12 C13 -171.70(15) . . . . ?
C16 C11 C12 C17 -175.11(16) . . . . ?
As1 C11 C12 C17 8.6(2) . . . . ?
C11 C12 C13 C14 -1.3(3) . . . . ?
C17 C12 C13 C14 178.37(17) . . . . ?
C12 C13 C14 C15 -2.5(3) . . . . ?
C13 C14 C15 C16 3.0(3) . . . . ?
C14 C15 C16 C11 0.4(3) . . . . ?
C14 C15 C16 C18 -179.95(17) . . . . ?
C12 C11 C16 C15 -4.1(2) . . . . ?
As1 C11 C16 C15 171.42(14) . . . . ?
C12 C11 C16 C18 176.35(16) . . . . ?
As1 C11 C16 C18 -8.2(3) . . . . ?
C13 C12 C17 F7 -14.7(2) . . . . ?
C11 C12 C17 F7 165.01(16) . . . . ?
C13 C12 C17 F9 105.68(19) . . . . ?
C11 C12 C17 F9 -74.6(2) . . . . ?
C13 C12 C17 F8 -134.00(17) . . . . ?
C11 C12 C17 F8 45.7(2) . . . . ?
C15 C16 C18 F10 23.1(2) . . . . ?
C11 C16 C18 F10 -157.31(16) . . . . ?
C15 C16 C18 F11 142.63(16) . . . . ?
C11 C16 C18 F11 -37.8(2) . . . . ?
C15 C16 C18 F12 -96.06(19) . . . . ?
C11 C16 C18 F12 83.5(2) . . . . ?

loop_
_cod_related_entry_id
_cod_related_entry_database
_cod_related_entry_code
1 ChemSpider 21146598
